data_4516473
loop_
_publ_author_name
'Latosi\'nska, Jolanta Natalia'
'Latosi\'nska, Magdalena'
'Maurin, Jan Krzysztof'
'Kazimierczuk, Zygmunt'

_publ_section_title
;
 Impact of Aromatic Ring Count on the Ability to Participate in Attractive
 Interactions. Crystal Structure (X-ray) and Solid State Computational
 (DFT/QTAIM/RDS/Hirshfeld-surfaces) Study of
 1,4-di(2-phenyl-1H-imidazol-4-yl)benzene. A Potential Nanotechnology
 Intrinsic Component
;
_journal_issue 11
_journal_name_full 'Crystal Growth &amp; Design'
_journal_page_first 5464
_journal_paper_doi 10.1021/acs.cgd.5b01104
_journal_volume 15
_journal_year 2015
_chemical_formula_sum 'C24 H18 N4'
_chemical_formula_weight 362.42
_chemical_name_systematic
; 
1,4-di(2-phenyl-1H-imidazol-4-yl)benzene 
;
_space_group_IT_number 14
_space_group_name_Hall '-P 2ybc'
_space_group_name_H-M_alt 'P 1 21/c 1'
_symmetry_cell_setting monoclinic
_symmetry_space_group_name_H-M 'P 1 21/c 1'
_atom_sites_solution_hydrogens geom
_atom_sites_solution_primary direct
_atom_sites_solution_secondary difmap
_audit_creation_method SHELXL-97
_cell_angle_alpha 90.00
_cell_angle_beta 98.757(2)
_cell_angle_gamma 90.00
_cell_formula_units_Z 4
_cell_length_a 5.01790(10)
_cell_length_b 28.8971(6)
_cell_length_c 12.9362(3)
_cell_measurement_reflns_used 4620
_cell_measurement_temperature 293(2)
_cell_measurement_theta_max 69.9808
_cell_measurement_theta_min 3.0560
_cell_volume 1853.92(7)
_computing_cell_refinement
;
CrysAlisPro, Oxford Diffraction Ltd.,
Version 1.171.33.66 (release 28-04-2010 CrysAlis171 .NET)
(compiled Apr 28 2010,14:27:37)
;
_computing_data_collection
;
CrysAlisPro, Oxford Diffraction Ltd.,
Version 1.171.33.66 (release 28-04-2010 CrysAlis171 .NET)
(compiled Apr 28 2010,14:27:37)
;
_computing_data_reduction
;
CrysAlisPro, Oxford Diffraction Ltd.,
Version 1.171.33.66 (release 28-04-2010 CrysAlis171 .NET)
(compiled Apr 28 2010,14:27:37)
;
_computing_molecular_graphics 'XP, (Bruker-AXS, 2002)'
_computing_publication_material 'SHELXL-97 (Sheldrick, 2008)'
_computing_structure_refinement 'SHELXL-97 (Sheldrick, 2008)'
_computing_structure_solution 'SHELXS-97 (Sheldrick, 2008)'
_diffrn_ambient_temperature 293(2)
_diffrn_detector_area_resol_mean 10.4922
_diffrn_measured_fraction_theta_full 0.975
_diffrn_measured_fraction_theta_max 0.975
_diffrn_measurement_device_type 'Xcalibur, Ruby'
_diffrn_measurement_method '\w scans'
_diffrn_radiation_monochromator graphite
_diffrn_radiation_source 'Enhance (Cu) X-ray Source'
_diffrn_radiation_type CuK\a
_diffrn_radiation_wavelength 1.54178
_diffrn_reflns_av_R_equivalents 0.0388
_diffrn_reflns_av_sigmaI/netI 0.0264
_diffrn_reflns_limit_h_max 6
_diffrn_reflns_limit_h_min -5
_diffrn_reflns_limit_k_max 35
_diffrn_reflns_limit_k_min -33
_diffrn_reflns_limit_l_max 15
_diffrn_reflns_limit_l_min -15
_diffrn_reflns_number 13278
_diffrn_reflns_theta_full 70.11
_diffrn_reflns_theta_max 70.11
_diffrn_reflns_theta_min 3.06
_exptl_absorpt_coefficient_mu 0.617
_exptl_absorpt_correction_T_max 0.971
_exptl_absorpt_correction_T_min 0.804
_exptl_absorpt_correction_type analytical
_exptl_absorpt_process_details
;
CrysAlisPro, Oxford Diffraction Ltd.,
Version 1.171.33.66 (release 28-04-2010 CrysAlis171 .NET)
(compiled Apr 28 2010,14:27:37)
Analytical numeric absorption correction using a multifaceted crystal
			model based on expressions derived by R.C. Clark & J.S. Reid.
(Clark, R. C. & Reid, J. S. (1995). Acta Cryst. A51, 887-897)
;
_exptl_crystal_colour colourless
_exptl_crystal_density_diffrn 1.298
_exptl_crystal_density_method 'not measured'
_exptl_crystal_description plate
_exptl_crystal_F_000 760
_exptl_crystal_size_max 0.4777
_exptl_crystal_size_mid 0.4185
_exptl_crystal_size_min 0.0462
_refine_diff_density_max 0.299
_refine_diff_density_min -0.463
_refine_diff_density_rms 0.047
_refine_ls_extinction_coef 0.0019(6)
_refine_ls_extinction_expression Fc^*^=kFc[1+0.001xFc^2^\l^3^/sin(2\q)]^-1/4^
_refine_ls_extinction_method SHELXL
_refine_ls_goodness_of_fit_ref 1.048
_refine_ls_hydrogen_treatment mixed
_refine_ls_matrix_type full
_refine_ls_number_parameters 257
_refine_ls_number_reflns 3423
_refine_ls_number_restraints 0
_refine_ls_restrained_S_all 1.048
_refine_ls_R_factor_all 0.0867
_refine_ls_R_factor_gt 0.0642
_refine_ls_shift/su_max 0.000
_refine_ls_shift/su_mean 0.000
_refine_ls_structure_factor_coef Fsqd
_refine_ls_weighting_details 'calc w=1/[\s^2^(Fo^2^)+(0.1301P)^2^+0.1088P] where P=(Fo^2^+2Fc^2^)/3'
_refine_ls_weighting_scheme calc
_refine_ls_wR_factor_gt 0.1912
_refine_ls_wR_factor_ref 0.2063
_reflns_number_gt 2358
_reflns_number_total 3423
_reflns_threshold_expression >2sigma(I)
_cod_data_source_file cg5b01104_si_001.cif
_cod_data_source_block la03abs-1
_cod_database_code 4516473
_reflns_odcompleteness_completeness 99.97
_reflns_odcompleteness_theta 64.99

loop_
_symmetry_equiv_pos_as_xyz
'x, y, z'
'-x, y+1/2, -z+1/2'
'-x, -y, -z'
'x, -y-1/2, z-1/2'

loop_
_atom_site_label
_atom_site_type_symbol
_atom_site_fract_x
_atom_site_fract_y
_atom_site_fract_z
_atom_site_U_iso_or_equiv
_atom_site_adp_type
_atom_site_occupancy
_atom_site_symmetry_multiplicity
_atom_site_calc_flag
_atom_site_refinement_flags
C1 C 0.8971(5) 0.16169(8) 0.65208(18) 0.0539(6) Uani 1 1 d .
C2 C 0.7077(5) 0.18396(9) 0.57910(19) 0.0573(6) Uani 1 1 d .
H2 H 0.6974 0.1770 0.5084 0.069 Uiso 1 1 calc R
C3 C 0.5351(5) 0.21630(9) 0.61101(18) 0.0558(6) Uani 1 1 d .
H3 H 0.4086 0.2310 0.5618 0.067 Uiso 1 1 calc R
C4 C 0.5494(5) 0.22703(8) 0.71596(18) 0.0537(6) Uani 1 1 d .
C5 C 0.7398(5) 0.20519(10) 0.78871(19) 0.0618(6) Uani 1 1 d .
H5 H 0.7513 0.2124 0.8593 0.074 Uiso 1 1 calc R
C6 C 0.9118(5) 0.17283(9) 0.75703(19) 0.0615(6) Uani 1 1 d .
H6 H 1.0388 0.1583 0.8064 0.074 Uiso 1 1 calc R
C7A C 1.0777(5) 0.12772(9) 0.61727(19) 0.0568(6) Uani 1 1 d .
N8A N 1.2644(3) 0.10735(6) 0.68968(13) 0.0442(4) Uani 1 1 d .
H8A H 1.2877 0.1118 0.7562 0.053 Uiso 1 1 calc R
C9A C 1.4083(5) 0.07828(9) 0.6356(2) 0.0609(6) Uani 1 1 d .
C10A C 1.3028(6) 0.08252(10) 0.5345(2) 0.0673(7) Uani 1 1 d .
H10A H 1.3634 0.0668 0.4798 0.081 Uiso 1 1 calc R
N11A N 1.0901(5) 0.11380(8) 0.52281(17) 0.0666(6) Uani 1 1 d .
C12A C 1.6211(5) 0.05063(9) 0.6951(2) 0.0640(7) Uani 1 1 d .
C13A C 1.7776(6) 0.02150(10) 0.6450(3) 0.0725(7) Uani 1 1 d .
H13A H 1.7492 0.0200 0.5723 0.087 Uiso 1 1 calc R
C14A C 1.9752(6) -0.00538(11) 0.7009(3) 0.0864(9) Uani 1 1 d .
H14A H 2.0768 -0.0253 0.6659 0.104 Uiso 1 1 calc R
C15A C 2.0231(7) -0.00297(13) 0.8081(3) 0.0942(11) Uani 1 1 d .
H15A H 2.1584 -0.0208 0.8459 0.113 Uiso 1 1 calc R
C16A C 1.8704(8) 0.02584(13) 0.8588(3) 0.0980(11) Uani 1 1 d .
H16A H 1.9009 0.0274 0.9314 0.118 Uiso 1 1 calc R
C17A C 1.6697(7) 0.05287(11) 0.8025(2) 0.0802(8) Uani 1 1 d .
H17A H 1.5677 0.0726 0.8377 0.096 Uiso 1 1 calc R
C7B C 0.3685(5) 0.26078(9) 0.75228(18) 0.0579(6) Uani 1 1 d .
N8B N 0.1815(3) 0.28186(6) 0.68173(12) 0.0437(4) Uani 1 1 d .
H8B H 0.1530 0.2777 0.6152 0.052 Uiso 1 1 calc R
C9B C 0.0460(5) 0.31150(9) 0.73895(19) 0.0587(6) Uani 1 1 d .
C10B C 0.1577(6) 0.30663(11) 0.8389(2) 0.0708(8) Uani 1 1 d .
H10B H 0.1046 0.3227 0.8947 0.085 Uiso 1 1 calc R
N11B N 0.3647(5) 0.27414(9) 0.84779(17) 0.0708(6) Uani 1 1 d .
C12B C -0.1702(5) 0.33959(9) 0.6836(2) 0.0620(7) Uani 1 1 d .
C13B C -0.3007(6) 0.37143(11) 0.7389(3) 0.0760(8) Uani 1 1 d .
H13B H -0.253(6) 0.3767(12) 0.822(3) 0.091 Uiso 1 1 d .
C14B C -0.5075(7) 0.39793(12) 0.6872(3) 0.0925(10) Uani 1 1 d .
H14B H -0.5952 0.4192 0.7244 0.111 Uiso 1 1 calc R
C15B C -0.5855(7) 0.39315(14) 0.5805(4) 0.1018(12) Uani 1 1 d .
H15B H -0.7239 0.4113 0.5456 0.122 Uiso 1 1 calc R
C16B C -0.4573(7) 0.36158(14) 0.5270(3) 0.0963(11) Uani 1 1 d .
H16B H -0.5111 0.3580 0.4554 0.116 Uiso 1 1 calc R
C17B C -0.2496(6) 0.33497(12) 0.5772(2) 0.0785(8) Uani 1 1 d .
H17B H -0.1628 0.3139 0.5395 0.094 Uiso 1 1 calc R

loop_
_atom_site_aniso_label
_atom_site_aniso_U_11
_atom_site_aniso_U_22
_atom_site_aniso_U_33
_atom_site_aniso_U_23
_atom_site_aniso_U_13
_atom_site_aniso_U_12
C1 0.0533(13) 0.0557(13) 0.0513(13) 0.0028(10) 0.0039(10) -0.0041(10)
C2 0.0604(13) 0.0659(15) 0.0443(12) -0.0012(11) 0.0035(10) 0.0009(12)
C3 0.0543(13) 0.0660(15) 0.0444(12) 0.0024(11) -0.0007(10) 0.0023(11)
C4 0.0540(12) 0.0580(13) 0.0473(12) -0.0007(10) 0.0028(10) -0.0054(10)
C5 0.0671(15) 0.0717(16) 0.0444(12) 0.0013(11) 0.0015(11) -0.0004(12)
C6 0.0613(14) 0.0676(16) 0.0522(14) 0.0033(12) -0.0018(11) 0.0043(12)
C7A 0.0597(14) 0.0559(14) 0.0539(14) 0.0039(11) 0.0052(11) -0.0047(11)
N8A 0.0473(10) 0.0470(10) 0.0363(9) 0.0013(7) 0.0004(7) 0.0032(8)
C9A 0.0613(14) 0.0533(13) 0.0678(16) 0.0008(12) 0.0084(12) -0.0029(11)
C10A 0.0761(17) 0.0648(16) 0.0618(15) 0.0000(13) 0.0129(13) 0.0038(13)
N11A 0.0744(14) 0.0670(13) 0.0576(13) 0.0015(10) 0.0079(10) 0.0032(11)
C12A 0.0574(14) 0.0545(14) 0.0782(17) 0.0024(13) 0.0041(12) -0.0057(11)
C13A 0.0703(17) 0.0655(16) 0.0826(19) -0.0007(14) 0.0148(14) -0.0002(13)
C14A 0.0695(18) 0.0706(19) 0.120(3) 0.0031(19) 0.0169(18) 0.0090(15)
C15A 0.0733(19) 0.079(2) 0.123(3) 0.016(2) -0.0064(19) 0.0099(16)
C16A 0.099(2) 0.094(2) 0.092(2) 0.011(2) -0.013(2) 0.016(2)
C17A 0.085(2) 0.0784(19) 0.0740(18) -0.0010(15) 0.0003(15) 0.0114(16)
C7B 0.0615(14) 0.0679(15) 0.0434(12) -0.0031(11) 0.0053(10) -0.0054(12)
N8B 0.0474(9) 0.0531(10) 0.0291(8) -0.0032(7) 0.0015(7) 0.0040(8)
C9B 0.0592(14) 0.0642(15) 0.0526(14) -0.0054(11) 0.0081(11) -0.0033(11)
C10B 0.0732(17) 0.0830(19) 0.0564(15) -0.0148(13) 0.0108(13) 0.0033(14)
N11B 0.0722(14) 0.0890(16) 0.0497(12) -0.0076(11) 0.0046(10) 0.0057(12)
C12B 0.0573(14) 0.0611(15) 0.0682(16) 0.0043(12) 0.0113(12) -0.0032(11)
C13B 0.0703(17) 0.0688(17) 0.091(2) -0.0032(16) 0.0192(16) 0.0005(14)
C14B 0.082(2) 0.080(2) 0.119(3) 0.003(2) 0.025(2) 0.0125(17)
C15B 0.074(2) 0.091(3) 0.137(4) 0.031(2) 0.005(2) 0.0136(18)
C16B 0.089(2) 0.107(3) 0.087(2) 0.015(2) -0.0047(19) 0.014(2)
C17B 0.0798(19) 0.089(2) 0.0653(17) 0.0021(15) 0.0066(14) 0.0110(16)

loop_
_atom_type_symbol
_atom_type_description
_atom_type_scat_dispersion_real
_atom_type_scat_dispersion_imag
_atom_type_scat_source
C C 0.0181 0.0091 'International Tables Vol C Tables 4.2.6.8 and 6.1.1.4'
H H 0.0000 0.0000 'International Tables Vol C Tables 4.2.6.8 and 6.1.1.4'
N N 0.0311 0.0180 'International Tables Vol C Tables 4.2.6.8 and 6.1.1.4'

loop_
_geom_angle_atom_site_label_1
_geom_angle_atom_site_label_2
_geom_angle_atom_site_label_3
_geom_angle
C6 C1 C2 119.1(2)
C6 C1 C7A 121.2(2)
C2 C1 C7A 119.7(2)
C3 C2 C1 120.4(2)
C3 C2 H2 119.8
C1 C2 H2 119.8
C2 C3 C4 120.3(2)
C2 C3 H3 119.9
C4 C3 H3 119.9
C3 C4 C5 119.4(2)
C3 C4 C7B 121.6(2)
C5 C4 C7B 119.0(2)
C6 C5 C4 120.4(2)
C6 C5 H5 119.8
C4 C5 H5 119.8
C5 C6 C1 120.5(2)
C5 C6 H6 119.8
C1 C6 H6 119.8
N11A C7A N8A 112.9(2)
N11A C7A C1 128.5(2)
N8A C7A C1 118.5(2)
C7A N8A C9A 106.08(19)
C7A N8A H8A 127.0
C9A N8A H8A 127.0
C10A C9A N8A 106.4(2)
C10A C9A C12A 135.6(3)
N8A C9A C12A 117.9(2)
C9A C10A N11A 110.4(2)
C9A C10A H10A 124.8
N11A C10A H10A 124.8
C7A N11A C10A 104.2(2)
C17A C12A C13A 118.6(3)
C17A C12A C9A 120.7(3)
C13A C12A C9A 120.7(3)
C14A C13A C12A 120.9(3)
C14A C13A H13A 119.5
C12A C13A H13A 119.5
C15A C14A C13A 120.3(3)
C15A C14A H14A 119.9
C13A C14A H14A 119.9
C16A C15A C14A 119.4(3)
C16A C15A H15A 120.3
C14A C15A H15A 120.3
C15A C16A C17A 120.5(4)
C15A C16A H16A 119.8
C17A C16A H16A 119.8
C12A C17A C16A 120.4(3)
C12A C17A H17A 119.8
C16A C17A H17A 119.8
N11B C7B N8B 113.6(2)
N11B C7B C4 127.3(2)
N8B C7B C4 119.12(19)
C7B N8B C9B 105.46(18)
C7B N8B H8B 127.3
C9B N8B H8B 127.3
C10B C9B N8B 106.6(2)
C10B C9B C12B 135.0(3)
N8B C9B C12B 118.4(2)
C9B C10B N11B 110.4(2)
C9B C10B H10B 124.8
N11B C10B H10B 124.8
C7B N11B C10B 104.0(2)
C17B C12B C13B 119.4(3)
C17B C12B C9B 121.2(3)
C13B C12B C9B 119.4(3)
C14B C13B C12B 119.9(3)
C14B C13B H13B 116.3(18)
C12B C13B H13B 123.8(18)
C13B C14B C15B 120.4(3)
C13B C14B H14B 119.8
C15B C14B H14B 119.8
C16B C15B C14B 119.3(3)
C16B C15B H15B 120.4
C14B C15B H15B 120.4
C15B C16B C17B 121.1(4)
C15B C16B H16B 119.5
C17B C16B H16B 119.5
C16B C17B C12B 120.0(3)
C16B C17B H17B 120.0
C12B C17B H17B 120.0

loop_
_geom_bond_atom_site_label_1
_geom_bond_atom_site_label_2
_geom_bond_distance
C1 C6 1.386(3)
C1 C2 1.391(3)
C1 C7A 1.453(3)
C2 C3 1.379(3)
C2 H2 0.9300
C3 C4 1.384(3)
C3 H3 0.9300
C4 C5 1.387(4)
C4 C7B 1.458(3)
C5 C6 1.377(4)
C5 H5 0.9300
C6 H6 0.9300
C7A N11A 1.297(3)
C7A N8A 1.354(3)
N8A C9A 1.367(3)
N8A H8A 0.8600
C9A C10A 1.341(4)
C9A C12A 1.456(4)
C10A N11A 1.389(4)
C10A H10A 0.9300
C12A C17A 1.375(4)
C12A C13A 1.379(4)
C13A C14A 1.375(4)
C13A H13A 0.9300
C14A C15A 1.374(5)
C14A H14A 0.9300
C15A C16A 1.364(5)
C15A H15A 0.9300
C16A C17A 1.389(5)
C16A H16A 0.9300
C17A H17A 0.9300
C7B N11B 1.297(3)
C7B N8B 1.350(3)
N8B C9B 1.378(3)
N8B H8B 0.8600
C9B C10B 1.337(4)
C9B C12B 1.453(4)
C10B N11B 1.392(4)
C10B H10B 0.9300
C12B C17B 1.379(4)
C12B C13B 1.389(4)
C13B C14B 1.378(5)
C13B H13B 1.08(3)
C14B C15B 1.384(6)
C14B H14B 0.9300
C15B C16B 1.364(5)
C15B H15B 0.9300
C16B C17B 1.376(5)
C16B H16B 0.9300
C17B H17B 0.9300

loop_
_geom_torsion_atom_site_label_1
_geom_torsion_atom_site_label_2
_geom_torsion_atom_site_label_3
_geom_torsion_atom_site_label_4
_geom_torsion
C6 C1 C2 C3 -0.7(4)
C7A C1 C2 C3 -179.9(2)
C1 C2 C3 C4 0.2(4)
C2 C3 C4 C5 0.4(4)
C2 C3 C4 C7B -179.5(2)
C3 C4 C5 C6 -0.5(4)
C7B C4 C5 C6 179.4(2)
C4 C5 C6 C1 0.0(4)
C2 C1 C6 C5 0.6(4)
C7A C1 C6 C5 179.8(2)
C6 C1 C7A N11A -179.7(3)
C2 C1 C7A N11A -0.5(4)
C6 C1 C7A N8A -0.7(3)
C2 C1 C7A N8A 178.5(2)
N11A C7A N8A C9A 0.5(3)
C1 C7A N8A C9A -178.6(2)
C7A N8A C9A C10A 0.0(3)
C7A N8A C9A C12A -178.5(2)
N8A C9A C10A N11A -0.6(3)
C12A C9A C10A N11A 177.6(3)
N8A C7A N11A C10A -0.8(3)
C1 C7A N11A C10A 178.2(2)
C9A C10A N11A C7A 0.8(3)
C10A C9A C12A C17A -176.1(3)
N8A C9A C12A C17A 1.8(4)
C10A C9A C12A C13A 3.6(5)
N8A C9A C12A C13A -178.4(2)
C17A C12A C13A C14A 1.1(4)
C9A C12A C13A C14A -178.7(3)
C12A C13A C14A C15A -1.2(5)
C13A C14A C15A C16A 0.9(5)
C14A C15A C16A C17A -0.6(6)
C13A C12A C17A C16A -0.8(5)
C9A C12A C17A C16A 179.0(3)
C15A C16A C17A C12A 0.5(6)
C3 C4 C7B N11B -179.0(3)
C5 C4 C7B N11B 1.1(4)
C3 C4 C7B N8B 0.4(4)
C5 C4 C7B N8B -179.5(2)
N11B C7B N8B C9B -0.1(3)
C4 C7B N8B C9B -179.5(2)
C7B N8B C9B C10B 0.0(3)
C7B N8B C9B C12B 179.8(2)
N8B C9B C10B N11B 0.0(3)
C12B C9B C10B N11B -179.7(3)
N8B C7B N11B C10B 0.1(3)
C4 C7B N11B C10B 179.5(3)
C9B C10B N11B C7B 0.0(3)
C10B C9B C12B C17B -176.6(3)
N8B C9B C12B C17B 3.7(4)
C10B C9B C12B C13B 2.9(5)
N8B C9B C12B C13B -176.8(2)
C17B C12B C13B C14B 0.1(4)
C9B C12B C13B C14B -179.4(3)
C12B C13B C14B C15B -0.2(5)
C13B C14B C15B C16B 0.7(6)
C14B C15B C16B C17B -0.9(6)
C15B C16B C17B C12B 0.8(5)
C13B C12B C17B C16B -0.4(5)
C9B C12B C17B C16B 179.2(3)
